data_4080877
loop_
_publ_author_name
'Reeds, Jonathan P.'
'Whitwood, Adrian C.'
'Healy, Mark P.'
'Fairlamb, Ian J. S.'

_publ_section_title
;
 Synthesis and Reactivity of N-Heterocyclic Carbene Gold(I) and Gold(III)
 Imidate Complexes and Their Catalytic Activity in 1,5-Enyne
 Cycloisomerization
;
_journal_issue 10
_journal_name_full Organometallics
_journal_page_first 3108
_journal_paper_doi 10.1021/om400310z
_journal_volume 32
_journal_year 2013
_chemical_formula_moiety '2(C17 H28 Au Br2 N3 O2), C6 H5 F'
_chemical_formula_sum 'C40 H61 Au2 Br4 F N6 O4'
_chemical_formula_weight 1422.52
_chemical_name_systematic
; 
 ? 
;
_space_group_IT_number 2
_symmetry_cell_setting triclinic
_symmetry_space_group_name_Hall '-P 1'
_symmetry_space_group_name_H-M 'P -1'
_atom_sites_solution_hydrogens geom
_atom_sites_solution_primary direct
_atom_sites_solution_secondary difmap
_audit_creation_method SHELXL-97
_cell_angle_alpha 106.6900(10)
_cell_angle_beta 107.2830(10)
_cell_angle_gamma 96.2640(10)
_cell_formula_units_Z 2
_cell_length_a 11.8901(9)
_cell_length_b 14.8899(11)
_cell_length_c 15.2604(12)
_cell_measurement_reflns_used 7134
_cell_measurement_temperature 110(2)
_cell_measurement_theta_max 29.94
_cell_measurement_theta_min 2.41
_cell_volume 2414.6(3)
_computing_cell_refinement 'Bruker SMART'
_computing_data_collection 'Bruker SMART'
_computing_data_reduction 'Bruker SAINT'
_computing_molecular_graphics 'Bruker SHELXTL'
_computing_publication_material 'Bruker SHELXTL'
_computing_structure_refinement 'SHELXL-97 (Sheldrick, 1997)'
_computing_structure_solution 'SHELXS-97 (Sheldrick, 1997)'
_diffrn_ambient_temperature 110(2)
_diffrn_measured_fraction_theta_full 0.964
_diffrn_measured_fraction_theta_max 0.964
_diffrn_measurement_device_type 'CCD area detector'
_diffrn_measurement_method 'phi and omega scans'
_diffrn_radiation_monochromator graphite
_diffrn_radiation_source 'fine-focus sealed tube'
_diffrn_radiation_type MoK\a
_diffrn_radiation_wavelength 0.71073
_diffrn_reflns_av_R_equivalents 0.0261
_diffrn_reflns_av_sigmaI/netI 0.0383
_diffrn_reflns_limit_h_max 16
_diffrn_reflns_limit_h_min -16
_diffrn_reflns_limit_k_max 20
_diffrn_reflns_limit_k_min -20
_diffrn_reflns_limit_l_max 21
_diffrn_reflns_limit_l_min -21
_diffrn_reflns_number 27421
_diffrn_reflns_theta_full 30.00
_diffrn_reflns_theta_max 30.00
_diffrn_reflns_theta_min 1.48
_exptl_absorpt_coefficient_mu 9.426
_exptl_absorpt_correction_T_max 0.517
_exptl_absorpt_correction_T_min 0.093
_exptl_absorpt_correction_type multi-scan
_exptl_absorpt_process_details 'SADABS v2.10; (Sheldrick)'
_exptl_crystal_colour yellow
_exptl_crystal_density_diffrn 1.957
_exptl_crystal_density_method 'not measured'
_exptl_crystal_description plate
_exptl_crystal_F_000 1364
_exptl_crystal_size_max 0.44
_exptl_crystal_size_mid 0.20
_exptl_crystal_size_min 0.07
_refine_diff_density_max 2.342
_refine_diff_density_min -1.576
_refine_diff_density_rms 0.151
_refine_ls_extinction_method none
_refine_ls_goodness_of_fit_ref 1.032
_refine_ls_hydrogen_treatment constr
_refine_ls_matrix_type full
_refine_ls_number_parameters 525
_refine_ls_number_reflns 13566
_refine_ls_number_restraints 0
_refine_ls_restrained_S_all 1.032
_refine_ls_R_factor_all 0.0300
_refine_ls_R_factor_gt 0.0247
_refine_ls_shift/su_max 0.003
_refine_ls_shift/su_mean 0.000
_refine_ls_structure_factor_coef Fsqd
_refine_ls_weighting_details 'calc w=1/[\s^2^(Fo^2^)+(0.0307P)^2^+0.5955P] where P=(Fo^2^+2Fc^2^)/3'
_refine_ls_weighting_scheme calc
_refine_ls_wR_factor_gt 0.0617
_refine_ls_wR_factor_ref 0.0639
_reflns_number_gt 12024
_reflns_number_total 13566
_reflns_threshold_expression >2sigma(I)
_cod_data_source_file om400310z_si_002.cif
_cod_data_source_block ijf0918m
_cod_depositor_comments
;
The following automatic conversions were performed:

'_symmetry_cell_setting' value 'Triclinic' changed to 'triclinic'
according to /home/saulius/struct/CIF-dictionaries/cif_core.dic
dictionary named 'cif_core.dic' version 2.3.1 from 2005-06-27.

Automatic conversion script
Id: cif_fix_values 1891 2012-01-12 08:04:46Z andrius 
;
_cod_original_sg_symbol_H-M P-1
_cod_database_code 4080877

loop_
_symmetry_equiv_pos_as_xyz
'x, y, z'
'-x, -y, -z'

loop_
_atom_site_label
_atom_site_type_symbol
_atom_site_fract_x
_atom_site_fract_y
_atom_site_fract_z
_atom_site_U_iso_or_equiv
_atom_site_adp_type
_atom_site_occupancy
_atom_site_symmetry_multiplicity
_atom_site_calc_flag
_atom_site_refinement_flags
_atom_site_disorder_assembly
_atom_site_disorder_group
Au1 Au 0.990599(9) 0.713935(7) 0.402954(7) 0.01320(3) Uani 1 1 d . . .
Br1 Br 1.19179(3) 0.68331(2) 0.42559(2) 0.02084(6) Uani 1 1 d . . .
Br2 Br 0.79167(3) 0.74991(2) 0.38167(2) 0.02554(7) Uani 1 1 d . . .
C1 C 1.0394(2) 0.7257(2) 0.6142(2) 0.0157(5) Uani 1 1 d . . .
C2 C 1.0125(3) 0.6681(2) 0.6758(2) 0.0217(6) Uani 1 1 d . . .
H2A H 0.9812 0.7057 0.7248 0.026 Uiso 1 1 calc R . .
H2B H 1.0859 0.6491 0.7099 0.026 Uiso 1 1 calc R . .
C3 C 0.9172(3) 0.5802(2) 0.6027(2) 0.0220(6) Uani 1 1 d . . .
H3A H 0.9413 0.5203 0.6097 0.026 Uiso 1 1 calc R . .
H3B H 0.8383 0.5821 0.6117 0.026 Uiso 1 1 calc R . .
C4 C 0.9114(3) 0.5868(2) 0.5043(2) 0.0183(5) Uani 1 1 d . . .
C5 C 0.9973(3) 0.7479(2) 0.2855(2) 0.0167(5) Uani 1 1 d . . .
C6 C 1.0934(3) 0.9306(2) 0.3603(2) 0.0216(6) Uani 1 1 d . . .
C7 C 1.2213(3) 0.9617(2) 0.3625(3) 0.0337(8) Uani 1 1 d . . .
H7A H 1.2693 0.9156 0.3788 0.051 Uiso 1 1 calc R . .
H7B H 1.2582 1.0254 0.4117 0.051 Uiso 1 1 calc R . .
H7C H 1.2184 0.9641 0.2984 0.051 Uiso 1 1 calc R . .
C8 C 1.0995(3) 0.9282(2) 0.4611(2) 0.0235(6) Uani 1 1 d . . .
H8A H 1.0182 0.9063 0.4599 0.035 Uiso 1 1 calc R . .
H8B H 1.1340 0.9928 0.5092 0.035 Uiso 1 1 calc R . .
H8C H 1.1504 0.8842 0.4787 0.035 Uiso 1 1 calc R . .
C9 C 1.0133(3) 0.9995(2) 0.3303(3) 0.0308(7) Uani 1 1 d . . .
H9A H 1.0346 1.0181 0.2790 0.037 Uiso 1 1 calc R . .
H9B H 1.0329 1.0585 0.3874 0.037 Uiso 1 1 calc R . .
C10 C 0.8753(4) 0.9591(3) 0.2920(3) 0.0389(9) Uani 1 1 d . . .
H10A H 0.8520 0.9082 0.2286 0.058 Uiso 1 1 calc R . .
H10B H 0.8326 1.0107 0.2850 0.058 Uiso 1 1 calc R . .
H10C H 0.8541 0.9327 0.3384 0.058 Uiso 1 1 calc R . .
C11 C 1.0283(3) 0.8255(2) 0.1874(2) 0.0215(6) Uani 1 1 d . . .
H11 H 1.0510 0.8758 0.1653 0.026 Uiso 1 1 calc R . .
C12 C 0.9786(3) 0.7344(2) 0.1320(2) 0.0223(6) Uani 1 1 d . . .
H12 H 0.9604 0.7077 0.0636 0.027 Uiso 1 1 calc R . .
C13 C 0.9163(3) 0.5769(2) 0.1521(2) 0.0218(6) Uani 1 1 d . . .
C14 C 0.8772(3) 0.5356(2) 0.2212(2) 0.0270(7) Uani 1 1 d . . .
H14A H 0.9476 0.5439 0.2786 0.041 Uiso 1 1 calc R . .
H14B H 0.8409 0.4671 0.1880 0.041 Uiso 1 1 calc R . .
H14C H 0.8180 0.5691 0.2418 0.041 Uiso 1 1 calc R . .
C15 C 1.0229(3) 0.5367(2) 0.1336(3) 0.0330(8) Uani 1 1 d . . .
H15A H 1.0449 0.5599 0.0858 0.050 Uiso 1 1 calc R . .
H15B H 1.0007 0.4664 0.1085 0.050 Uiso 1 1 calc R . .
H15C H 1.0918 0.5578 0.1947 0.050 Uiso 1 1 calc R . .
C16 C 0.8087(3) 0.5516(3) 0.0560(2) 0.0298(7) Uani 1 1 d . . .
H16A H 0.8357 0.5769 0.0106 0.036 Uiso 1 1 calc R . .
H16B H 0.7845 0.4808 0.0257 0.036 Uiso 1 1 calc R . .
C17 C 0.6990(3) 0.5904(3) 0.0678(3) 0.0397(9) Uani 1 1 d . . .
H17A H 0.6658 0.5601 0.1064 0.060 Uiso 1 1 calc R . .
H17B H 0.6379 0.5762 0.0034 0.060 Uiso 1 1 calc R . .
H17C H 0.7228 0.6600 0.1011 0.060 Uiso 1 1 calc R . .
N1 N 0.9812(2) 0.67307(16) 0.51762(17) 0.0150(4) Uani 1 1 d . . .
N2 N 1.0412(2) 0.83404(17) 0.28284(18) 0.0180(5) Uani 1 1 d . . .
N3 N 0.9582(2) 0.68539(17) 0.19312(18) 0.0192(5) Uani 1 1 d . . .
O1 O 1.10463(18) 0.80577(14) 0.64507(15) 0.0212(4) Uani 1 1 d . . .
O2 O 0.8544(2) 0.52693(16) 0.42488(16) 0.0272(5) Uani 1 1 d . . .
Au2 Au 0.269768(9) 0.211194(7) 0.176278(7) 0.01439(3) Uani 1 1 d . . .
Br3 Br 0.28380(3) 0.18873(2) 0.01620(2) 0.02488(7) Uani 1 1 d . . .
Br4 Br 0.26369(3) 0.23462(2) 0.33901(2) 0.02280(6) Uani 1 1 d . . .
C18 C 0.0325(2) 0.0744(2) 0.1137(2) 0.0176(5) Uani 1 1 d . . .
C19 C -0.1013(3) 0.0688(2) 0.0895(2) 0.0240(6) Uani 1 1 d . . .
H19A H -0.1249 0.0726 0.1472 0.029 Uiso 1 1 calc R . .
H19B H -0.1479 0.0084 0.0361 0.029 Uiso 1 1 calc R . .
C20 C -0.1215(3) 0.1558(2) 0.0576(2) 0.0226(6) Uani 1 1 d . . .
H20A H -0.1628 0.1359 -0.0138 0.027 Uiso 1 1 calc R . .
H20B H -0.1704 0.1926 0.0908 0.027 Uiso 1 1 calc R . .
C21 C 0.0041(2) 0.2147(2) 0.0877(2) 0.0168(5) Uani 1 1 d . . .
C22 C 0.4485(2) 0.2584(2) 0.2367(2) 0.0188(5) Uani 1 1 d . A .
C23 C 0.5218(3) 0.0977(2) 0.2320(3) 0.0305(7) Uani 1 1 d . . .
C24 C 0.3925(3) 0.0397(2) 0.1813(3) 0.0305(7) Uani 1 1 d . A .
H24A H 0.3583 0.0484 0.1181 0.046 Uiso 1 1 calc R . .
H24B H 0.3441 0.0619 0.2219 0.046 Uiso 1 1 calc R . .
H24C H 0.3919 -0.0284 0.1712 0.046 Uiso 1 1 calc R . .
C25A C 0.5950(4) 0.0685(3) 0.1643(4) 0.0502(12) Uani 0.691(8) 1 d P A 1
H25A H 0.5633 0.0869 0.1065 0.075 Uiso 0.691(8) 1 calc PR A 1
H25B H 0.5885 -0.0012 0.1443 0.075 Uiso 0.691(8) 1 calc PR A 1
H25C H 0.6798 0.1010 0.1990 0.075 Uiso 0.691(8) 1 calc PR A 1
C26A C 0.5801(4) 0.0813(3) 0.3283(4) 0.0542(12) Uani 0.691(8) 1 d P A 1
H26A H 0.5789 0.0119 0.3129 0.065 Uiso 0.691(8) 1 calc PR A 1
H26B H 0.6658 0.1149 0.3544 0.065 Uiso 0.691(8) 1 calc PR A 1
C27A C 0.5341(5) 0.1085(5) 0.4034(5) 0.052(2) Uani 0.691(8) 1 d P A 1
H27A H 0.5234 0.1747 0.4145 0.078 Uiso 0.691(8) 1 calc PR A 1
H27B H 0.5902 0.1042 0.4630 0.078 Uiso 0.691(8) 1 calc PR A 1
H27C H 0.4561 0.0658 0.3855 0.078 Uiso 0.691(8) 1 calc PR A 1
C25B C 0.5801(4) 0.0813(3) 0.3283(4) 0.0542(12) Uani 0.309(8) 1 d P A 2
H25D H 0.5689 0.1308 0.3815 0.081 Uiso 0.309(8) 1 calc PR A 2
H25E H 0.6664 0.0849 0.3405 0.081 Uiso 0.309(8) 1 calc PR A 2
H25F H 0.5423 0.0179 0.3247 0.081 Uiso 0.309(8) 1 calc PR A 2
C26B C 0.5950(4) 0.0685(3) 0.1643(4) 0.0502(12) Uani 0.309(8) 1 d P A 2
H26C H 0.6810 0.0938 0.2053 0.060 Uiso 0.309(8) 1 calc PR A 2
H26D H 0.5823 -0.0024 0.1434 0.060 Uiso 0.309(8) 1 calc PR A 2
C27B C 0.5800(12) 0.0915(11) 0.0855(9) 0.044(4) Uani 0.309(8) 1 d P A 2
H27D H 0.4944 0.0727 0.0451 0.066 Uiso 0.309(8) 1 calc PR A 2
H27E H 0.6268 0.0579 0.0486 0.066 Uiso 0.309(8) 1 calc PR A 2
H27F H 0.6077 0.1609 0.1039 0.066 Uiso 0.309(8) 1 calc PR A 2
C28 C 0.6446(3) 0.2642(2) 0.3027(3) 0.0301(7) Uani 1 1 d . . .
H28 H 0.7185 0.2447 0.3243 0.036 Uiso 1 1 calc R A .
C29 C 0.6317(3) 0.3534(2) 0.3127(3) 0.0281(7) Uani 1 1 d . A .
H29 H 0.6948 0.4092 0.3427 0.034 Uiso 1 1 calc R . .
C30 C 0.4676(3) 0.4442(2) 0.2740(2) 0.0207(6) Uani 1 1 d . A .
C31 C 0.3346(3) 0.4281(2) 0.2147(2) 0.0266(7) Uani 1 1 d . . .
H31A H 0.2856 0.3965 0.2433 0.040 Uiso 1 1 calc R . .
H31B H 0.3191 0.3874 0.1474 0.040 Uiso 1 1 calc R . .
H31C H 0.3135 0.4900 0.2151 0.040 Uiso 1 1 calc R . .
C32 C 0.5425(3) 0.4957(3) 0.2299(3) 0.0313(7) Uani 1 1 d . . .
H32A H 0.5373 0.4521 0.1663 0.047 Uiso 1 1 calc R . .
H32B H 0.6268 0.5159 0.2734 0.047 Uiso 1 1 calc R . .
H32C H 0.5114 0.5522 0.2217 0.047 Uiso 1 1 calc R . .
C33 C 0.4929(3) 0.4999(2) 0.3815(2) 0.0283(7) Uani 1 1 d . . .
H33A H 0.4410 0.4640 0.4057 0.034 Uiso 1 1 calc R . .
H33B H 0.5778 0.5025 0.4188 0.034 Uiso 1 1 calc R . .
C34 C 0.4723(4) 0.6016(3) 0.4024(3) 0.0399(9) Uani 1 1 d . . .
H34A H 0.3893 0.6003 0.3643 0.060 Uiso 1 1 calc R . .
H34B H 0.5286 0.6397 0.3845 0.060 Uiso 1 1 calc R . .
H34C H 0.4856 0.6304 0.4720 0.060 Uiso 1 1 calc R . .
N4 N 0.0873(2) 0.16332(17) 0.11891(17) 0.0160(5) Uani 1 1 d . . .
N5 N 0.5096(2) 0.35122(17) 0.27148(18) 0.0192(5) Uani 1 1 d . . .
N6 N 0.5315(2) 0.20434(19) 0.2553(2) 0.0236(5) Uani 1 1 d . A .
O3 O 0.08796(19) 0.01271(15) 0.12954(16) 0.0226(4) Uani 1 1 d . . .
O4 O 0.03006(19) 0.29587(15) 0.08525(15) 0.0215(4) Uani 1 1 d . . .
C35 C 0.6425(2) 0.2777(2) 0.94924(18) 0.0450(10) Uani 1 1 d G . .
C36 C 0.5197(2) 0.2443(2) 0.8978(3) 0.0572(14) Uani 1 1 d G . .
H36 H 0.4649 0.2417 0.9318 0.069 Uiso 1 1 calc R . .
C37 C 0.4770(2) 0.2146(2) 0.7966(3) 0.0703(16) Uani 1 1 d G . .
H37 H 0.3931 0.1918 0.7614 0.084 Uiso 1 1 calc R . .
C38 C 0.5572(3) 0.2184(2) 0.74680(18) 0.0660(15) Uani 1 1 d G . .
H38 H 0.5281 0.1982 0.6776 0.079 Uiso 1 1 calc R . .
C39 C 0.6800(3) 0.2518(2) 0.7982(2) 0.0548(12) Uani 1 1 d G . .
H39 H 0.7348 0.2544 0.7642 0.066 Uiso 1 1 calc R . .
C40 C 0.72266(18) 0.2815(2) 0.8995(2) 0.0421(9) Uani 1 1 d G . .
H40 H 0.8066 0.3043 0.9346 0.050 Uiso 1 1 calc R . .
F1 F 0.6842(3) 0.3074(2) 1.0462(2) 0.0650(8) Uani 1 1 d . . .

loop_
_atom_site_aniso_label
_atom_site_aniso_U_11
_atom_site_aniso_U_22
_atom_site_aniso_U_33
_atom_site_aniso_U_23
_atom_site_aniso_U_13
_atom_site_aniso_U_12
Au1 0.01494(5) 0.01276(5) 0.01371(5) 0.00688(4) 0.00491(4) 0.00360(4)
Br1 0.01735(13) 0.02097(14) 0.02683(15) 0.01064(11) 0.00755(11) 0.00768(10)
Br2 0.01821(14) 0.03387(17) 0.03016(17) 0.01605(14) 0.00916(12) 0.01131(12)
C1 0.0160(12) 0.0179(13) 0.0161(13) 0.0072(10) 0.0062(10) 0.0090(10)
C2 0.0256(15) 0.0259(15) 0.0164(14) 0.0104(12) 0.0073(12) 0.0076(12)
C3 0.0306(16) 0.0184(14) 0.0228(15) 0.0116(12) 0.0128(13) 0.0051(12)
C4 0.0190(13) 0.0169(13) 0.0224(14) 0.0107(11) 0.0081(11) 0.0033(10)
C5 0.0229(14) 0.0163(13) 0.0164(13) 0.0082(10) 0.0101(11) 0.0104(11)
C6 0.0321(16) 0.0116(13) 0.0292(16) 0.0083(11) 0.0194(13) 0.0073(11)
C7 0.0373(19) 0.0253(17) 0.038(2) 0.0061(14) 0.0209(16) -0.0032(14)
C8 0.0341(17) 0.0155(14) 0.0238(15) 0.0064(12) 0.0137(13) 0.0068(12)
C9 0.050(2) 0.0228(16) 0.0366(19) 0.0182(14) 0.0277(17) 0.0191(15)
C10 0.046(2) 0.036(2) 0.039(2) 0.0147(17) 0.0151(17) 0.0196(17)
C11 0.0286(16) 0.0254(15) 0.0223(15) 0.0163(12) 0.0153(12) 0.0122(12)
C12 0.0300(16) 0.0259(16) 0.0205(15) 0.0144(12) 0.0135(12) 0.0129(12)
C13 0.0300(16) 0.0162(13) 0.0187(14) 0.0051(11) 0.0078(12) 0.0065(11)
C14 0.0406(19) 0.0179(15) 0.0183(15) 0.0080(12) 0.0041(13) 0.0016(13)
C15 0.040(2) 0.0213(16) 0.040(2) 0.0082(14) 0.0175(16) 0.0135(14)
C16 0.0372(19) 0.0314(18) 0.0170(15) 0.0098(13) 0.0044(13) 0.0020(14)
C17 0.0288(18) 0.053(2) 0.039(2) 0.0290(19) 0.0032(16) 0.0030(16)
N1 0.0181(11) 0.0131(11) 0.0144(11) 0.0065(9) 0.0054(9) 0.0011(9)
N2 0.0242(12) 0.0167(12) 0.0220(12) 0.0114(10) 0.0131(10) 0.0112(9)
N3 0.0247(13) 0.0188(12) 0.0204(12) 0.0103(10) 0.0116(10) 0.0096(10)
O1 0.0202(10) 0.0160(10) 0.0219(11) 0.0034(8) 0.0026(8) 0.0031(8)
O2 0.0317(12) 0.0209(11) 0.0223(11) 0.0057(9) 0.0060(9) -0.0077(9)
Au2 0.01154(5) 0.01437(5) 0.01585(6) 0.00603(4) 0.00229(4) 0.00142(4)
Br3 0.02591(15) 0.02696(16) 0.01898(14) 0.00634(12) 0.00818(12) -0.00293(12)
Br4 0.02383(14) 0.02728(15) 0.01805(14) 0.00930(12) 0.00613(11) 0.00704(12)
C18 0.0170(13) 0.0192(14) 0.0171(13) 0.0082(11) 0.0055(10) 0.0015(10)
C19 0.0164(13) 0.0267(16) 0.0309(17) 0.0136(13) 0.0084(12) 0.0015(11)
C20 0.0154(13) 0.0283(16) 0.0215(15) 0.0073(12) 0.0037(11) 0.0038(11)
C21 0.0169(13) 0.0201(14) 0.0140(13) 0.0068(10) 0.0049(10) 0.0050(10)
C22 0.0150(13) 0.0204(14) 0.0196(14) 0.0070(11) 0.0038(11) 0.0031(10)
C23 0.0216(15) 0.0217(16) 0.045(2) 0.0112(14) 0.0058(14) 0.0072(12)
C24 0.0234(16) 0.0166(15) 0.046(2) 0.0085(14) 0.0067(15) 0.0046(12)
C25A 0.0278(19) 0.027(2) 0.082(4) -0.002(2) 0.019(2) 0.0077(15)
C26A 0.054(3) 0.039(2) 0.056(3) 0.024(2) -0.006(2) 0.002(2)
C27A 0.031(3) 0.072(5) 0.060(4) 0.038(4) 0.012(3) 0.008(3)
C25B 0.054(3) 0.039(2) 0.056(3) 0.024(2) -0.006(2) 0.002(2)
C26B 0.0278(19) 0.027(2) 0.082(4) -0.002(2) 0.019(2) 0.0077(15)
C27B 0.039(7) 0.058(9) 0.032(7) 0.001(6) 0.020(6) 0.015(6)
C28 0.0125(13) 0.0252(16) 0.043(2) 0.0074(14) -0.0009(13) 0.0038(11)
C29 0.0127(13) 0.0266(16) 0.0363(19) 0.0063(14) 0.0017(12) 0.0008(11)
C30 0.0188(14) 0.0167(13) 0.0228(15) 0.0057(11) 0.0038(11) 0.0003(10)
C31 0.0232(15) 0.0163(14) 0.0333(18) 0.0080(13) 0.0006(13) 0.0039(11)
C32 0.0326(18) 0.0287(17) 0.039(2) 0.0167(15) 0.0180(15) 0.0040(14)
C33 0.0313(17) 0.0253(16) 0.0247(16) 0.0060(13) 0.0071(13) 0.0059(13)
C34 0.046(2) 0.0295(19) 0.035(2) 0.0012(15) 0.0088(17) 0.0141(16)
N4 0.0116(10) 0.0187(12) 0.0178(12) 0.0101(9) 0.0016(9) 0.0023(9)
N5 0.0120(11) 0.0174(12) 0.0238(13) 0.0055(10) 0.0020(9) 0.0009(9)
N6 0.0123(11) 0.0224(13) 0.0304(14) 0.0071(11) 0.0012(10) 0.0032(9)
O3 0.0222(10) 0.0205(10) 0.0291(12) 0.0135(9) 0.0095(9) 0.0044(8)
O4 0.0274(11) 0.0191(10) 0.0219(11) 0.0097(8) 0.0101(9) 0.0077(8)
C35 0.044(2) 0.033(2) 0.063(3) 0.019(2) 0.021(2) 0.0153(17)
C36 0.034(2) 0.056(3) 0.106(4) 0.051(3) 0.031(3) 0.024(2)
C37 0.044(3) 0.067(3) 0.099(5) 0.047(3) 0.002(3) 0.019(2)
C38 0.072(4) 0.054(3) 0.072(4) 0.037(3) 0.006(3) 0.020(3)
C39 0.064(3) 0.043(2) 0.075(3) 0.025(2) 0.040(3) 0.023(2)
C40 0.039(2) 0.0301(19) 0.062(3) 0.0118(18) 0.027(2) 0.0101(16)
F1 0.073(2) 0.0622(18) 0.0608(19) 0.0146(15) 0.0288(16) 0.0197(15)

loop_
_atom_type_symbol
_atom_type_description
_atom_type_scat_dispersion_real
_atom_type_scat_dispersion_imag
_atom_type_scat_source
C C 0.0033 0.0016 'International Tables Vol C Tables 4.2.6.8 and 6.1.1.4'
H H 0.0000 0.0000 'International Tables Vol C Tables 4.2.6.8 and 6.1.1.4'
N N 0.0061 0.0033 'International Tables Vol C Tables 4.2.6.8 and 6.1.1.4'
O O 0.0106 0.0060 'International Tables Vol C Tables 4.2.6.8 and 6.1.1.4'
Br Br -0.2901 2.4595 'International Tables Vol C Tables 4.2.6.8 and 6.1.1.4'
Au Au -2.0133 8.8022 'International Tables Vol C Tables 4.2.6.8 and 6.1.1.4'
F F 0.0171 0.0103 'International Tables Vol C Tables 4.2.6.8 and 6.1.1.4'

loop_
_geom_angle_atom_site_label_1
_geom_angle_atom_site_label_2
_geom_angle_atom_site_label_3
_geom_angle
C5 Au1 N1 177.34(10)
C5 Au1 Br1 87.73(8)
N1 Au1 Br1 92.04(7)
C5 Au1 Br2 91.63(8)
N1 Au1 Br2 88.68(7)
Br1 Au1 Br2 178.215(11)
O1 C1 N1 124.9(3)
O1 C1 C2 125.9(3)
N1 C1 C2 109.2(2)
C1 C2 C3 104.3(2)
C1 C2 H2A 110.9
C3 C2 H2A 110.9
C1 C2 H2B 110.9
C3 C2 H2B 110.9
H2A C2 H2B 108.9
C4 C3 C2 104.1(2)
C4 C3 H3A 110.9
C2 C3 H3A 110.9
C4 C3 H3B 110.9
C2 C3 H3B 110.9
H3A C3 H3B 109.0
O2 C4 N1 124.1(3)
O2 C4 C3 126.7(3)
N1 C4 C3 109.2(2)
N2 C5 N3 107.3(2)
N2 C5 Au1 127.8(2)
N3 C5 Au1 124.9(2)
N2 C6 C8 112.4(2)
N2 C6 C7 106.9(2)
C8 C6 C7 108.7(3)
N2 C6 C9 107.1(3)
C8 C6 C9 110.7(2)
C7 C6 C9 110.9(3)
C6 C7 H7A 109.5
C6 C7 H7B 109.5
H7A C7 H7B 109.5
C6 C7 H7C 109.5
H7A C7 H7C 109.5
H7B C7 H7C 109.5
C6 C8 H8A 109.5
C6 C8 H8B 109.5
H8A C8 H8B 109.5
C6 C8 H8C 109.5
H8A C8 H8C 109.5
H8B C8 H8C 109.5
C6 C9 C10 115.6(3)
C6 C9 H9A 108.4
C10 C9 H9A 108.4
C6 C9 H9B 108.4
C10 C9 H9B 108.4
H9A C9 H9B 107.4
C9 C10 H10A 109.5
C9 C10 H10B 109.5
H10A C10 H10B 109.5
C9 C10 H10C 109.5
H10A C10 H10C 109.5
H10B C10 H10C 109.5
C12 C11 N2 108.0(2)
C12 C11 H11 126.0
N2 C11 H11 126.0
C11 C12 N3 107.3(3)
C11 C12 H12 126.4
N3 C12 H12 126.4
N3 C13 C14 112.9(2)
N3 C13 C15 106.5(2)
C14 C13 C15 109.3(3)
N3 C13 C16 107.8(2)
C14 C13 C16 109.2(3)
C15 C13 C16 111.1(3)
C13 C14 H14A 109.5
C13 C14 H14B 109.5
H14A C14 H14B 109.5
C13 C14 H14C 109.5
H14A C14 H14C 109.5
H14B C14 H14C 109.5
C13 C15 H15A 109.5
C13 C15 H15B 109.5
H15A C15 H15B 109.5
C13 C15 H15C 109.5
H15A C15 H15C 109.5
H15B C15 H15C 109.5
C17 C16 C13 114.5(3)
C17 C16 H16A 108.6
C13 C16 H16A 108.6
C17 C16 H16B 108.6
C13 C16 H16B 108.6
H16A C16 H16B 107.6
C16 C17 H17A 109.5
C16 C17 H17B 109.5
H17A C17 H17B 109.5
C16 C17 H17C 109.5
H17A C17 H17C 109.5
H17B C17 H17C 109.5
C1 N1 C4 112.4(2)
C1 N1 Au1 125.76(18)
C4 N1 Au1 121.86(19)
C5 N2 C11 108.9(2)
C5 N2 C6 132.3(2)
C11 N2 C6 118.8(2)
C5 N3 C12 108.6(2)
C5 N3 C13 131.8(2)
C12 N3 C13 119.0(2)
C22 Au2 N4 178.19(10)
C22 Au2 Br3 89.89(9)
N4 Au2 Br3 91.92(7)
C22 Au2 Br4 88.06(9)
N4 Au2 Br4 90.13(7)
Br3 Au2 Br4 177.908(11)
O3 C18 N4 123.3(3)
O3 C18 C19 127.3(3)
N4 C18 C19 109.3(2)
C18 C19 C20 103.7(2)
C18 C19 H19A 111.0
C20 C19 H19A 111.0
C18 C19 H19B 111.0
C20 C19 H19B 111.0
H19A C19 H19B 109.0
C21 C20 C19 104.2(2)
C21 C20 H20A 110.9
C19 C20 H20A 110.9
C21 C20 H20B 110.9
C19 C20 H20B 110.9
H20A C20 H20B 108.9
O4 C21 N4 124.2(3)
O4 C21 C20 126.4(3)
N4 C21 C20 109.4(2)
N6 C22 N5 106.9(2)
N6 C22 Au2 126.4(2)
N5 C22 Au2 126.7(2)
N6 C23 C24 113.5(3)
N6 C23 C26A 106.9(3)
C24 C23 C26A 110.8(3)
N6 C23 C25A 106.1(3)
C24 C23 C25A 109.3(3)
C26A C23 C25A 110.1(4)
C23 C24 H24A 109.5
C23 C24 H24B 109.5
H24A C24 H24B 109.5
C23 C24 H24C 109.5
H24A C24 H24C 109.5
H24B C24 H24C 109.5
C23 C25A H25A 109.5
C23 C25A H25B 109.5
C23 C25A H25C 109.5
C27A C26A C23 120.3(5)
C27A C26A H26A 107.2
C23 C26A H26A 107.2
C27A C26A H26B 107.2
C23 C26A H26B 107.2
H26A C26A H26B 106.9
H27D C27B H27E 109.5
H27D C27B H27F 109.5
H27E C27B H27F 109.5
C29 C28 N6 107.9(3)
C29 C28 H28 126.0
N6 C28 H28 126.0
C28 C29 N5 108.1(3)
C28 C29 H29 126.0
N5 C29 H29 126.0
N5 C30 C31 112.8(2)
N5 C30 C33 106.0(2)
C31 C30 C33 110.9(3)
N5 C30 C32 106.2(3)
C31 C30 C32 108.8(3)
C33 C30 C32 112.1(3)
C30 C31 H31A 109.5
C30 C31 H31B 109.5
H31A C31 H31B 109.5
C30 C31 H31C 109.5
H31A C31 H31C 109.5
H31B C31 H31C 109.5
C30 C32 H32A 109.5
C30 C32 H32B 109.5
H32A C32 H32B 109.5
C30 C32 H32C 109.5
H32A C32 H32C 109.5
H32B C32 H32C 109.5
C34 C33 C30 115.0(3)
C34 C33 H33A 108.5
C30 C33 H33A 108.5
C34 C33 H33B 108.5
C30 C33 H33B 108.5
H33A C33 H33B 107.5
C33 C34 H34A 109.5
C33 C34 H34B 109.5
H34A C34 H34B 109.5
C33 C34 H34C 109.5
H34A C34 H34C 109.5
H34B C34 H34C 109.5
C21 N4 C18 111.6(2)
C21 N4 Au2 126.16(18)
C18 N4 Au2 122.08(18)
C22 N5 C29 108.3(2)
C22 N5 C30 132.0(2)
C29 N5 C30 119.7(2)
C22 N6 C28 108.8(3)
C22 N6 C23 132.7(2)
C28 N6 C23 118.5(2)
F1 C35 C36 120.5(2)
F1 C35 C40 119.5(2)
C36 C35 C40 120.0
C37 C36 C35 120.0
C37 C36 H36 120.0
C35 C36 H36 120.0
C38 C37 C36 120.0
C38 C37 H37 120.0
C36 C37 H37 120.0
C37 C38 C39 120.0
C37 C38 H38 120.0
C39 C38 H38 120.0
C38 C39 C40 120.0
C38 C39 H39 120.0
C40 C39 H39 120.0
C39 C40 C35 120.0
C39 C40 H40 120.0
C35 C40 H40 120.0

loop_
_geom_bond_atom_site_label_1
_geom_bond_atom_site_label_2
_geom_bond_distance
Au1 C5 2.019(3)
Au1 N1 2.039(2)
Au1 Br1 2.4264(3)
Au1 Br2 2.4304(4)
C1 O1 1.226(3)
C1 N1 1.370(4)
C1 C2 1.517(4)
C2 C3 1.526(4)
C2 H2A 0.9900
C2 H2B 0.9900
C3 C4 1.515(4)
C3 H3A 0.9900
C3 H3B 0.9900
C4 O2 1.218(4)
C4 N1 1.377(3)
C5 N2 1.347(3)
C5 N3 1.353(4)
C6 N2 1.498(4)
C6 C8 1.528(4)
C6 C7 1.528(4)
C6 C9 1.546(4)
C7 H7A 0.9800
C7 H7B 0.9800
C7 H7C 0.9800
C8 H8A 0.9800
C8 H8B 0.9800
C8 H8C 0.9800
C9 C10 1.552(5)
C9 H9A 0.9900
C9 H9B 0.9900
C10 H10A 0.9800
C10 H10B 0.9800
C10 H10C 0.9800
C11 C12 1.332(4)
C11 N2 1.384(4)
C11 H11 0.9500
C12 N3 1.395(3)
C12 H12 0.9500
C13 N3 1.519(4)
C13 C14 1.520(4)
C13 C15 1.526(4)
C13 C16 1.547(4)
C14 H14A 0.9800
C14 H14B 0.9800
C14 H14C 0.9800
C15 H15A 0.9800
C15 H15B 0.9800
C15 H15C 0.9800
C16 C17 1.521(5)
C16 H16A 0.9900
C16 H16B 0.9900
C17 H17A 0.9800
C17 H17B 0.9800
C17 H17C 0.9800
Au2 C22 1.999(3)
Au2 N4 2.038(2)
Au2 Br3 2.4273(4)
Au2 Br4 2.4308(4)
C18 O3 1.225(3)
C18 N4 1.381(3)
C18 C19 1.509(4)
C19 C20 1.528(4)
C19 H19A 0.9900
C19 H19B 0.9900
C20 C21 1.513(4)
C20 H20A 0.9900
C20 H20B 0.9900
C21 O4 1.228(3)
C21 N4 1.374(3)
C22 N6 1.357(4)
C22 N5 1.360(4)
C23 N6 1.508(4)
C23 C24 1.526(4)
C23 C26A 1.529(5)
C23 C25A 1.541(6)
C24 H24A 0.9800
C24 H24B 0.9800
C24 H24C 0.9800
C25A H25A 0.9800
C25A H25B 0.9800
C25A H25C 0.9800
C26A C27A 1.389(8)
C26A H26A 0.9900
C26A H26B 0.9900
C27A H27A 0.9800
C27A H27B 0.9800
C27A H27C 0.9800
C27B H27D 0.9800
C27B H27E 0.9800
C27B H27F 0.9800
C28 C29 1.324(5)
C28 N6 1.385(4)
C28 H28 0.9500
C29 N5 1.393(4)
C29 H29 0.9500
C30 N5 1.516(4)
C30 C31 1.523(4)
C30 C33 1.529(4)
C30 C32 1.530(4)
C31 H31A 0.9800
C31 H31B 0.9800
C31 H31C 0.9800
C32 H32A 0.9800
C32 H32B 0.9800
C32 H32C 0.9800
C33 C34 1.519(5)
C33 H33A 0.9900
C33 H33B 0.9900
C34 H34A 0.9800
C34 H34B 0.9800
C34 H34C 0.9800
C35 F1 1.331(4)
C35 C36 1.3900
C35 C40 1.3900
C36 C37 1.3900
C36 H36 0.9500
C37 C38 1.3900
C37 H37 0.9500
C38 C39 1.3900
C38 H38 0.9500
C39 C40 1.3900
C39 H39 0.9500
C40 H40 0.9500

loop_
_geom_torsion_atom_site_label_1
_geom_torsion_atom_site_label_2
_geom_torsion_atom_site_label_3
_geom_torsion_atom_site_label_4
_geom_torsion
O1 C1 C2 C3 174.0(3)
N1 C1 C2 C3 -7.3(3)
C1 C2 C3 C4 8.4(3)
C2 C3 C4 O2 173.3(3)
C2 C3 C4 N1 -7.2(3)
Br1 Au1 C5 N2 -87.7(2)
Br2 Au1 C5 N2 90.6(2)
Br1 Au1 C5 N3 91.6(2)
Br2 Au1 C5 N3 -90.1(2)
N2 C6 C9 C10 44.0(4)
C8 C6 C9 C10 -78.9(4)
C7 C6 C9 C10 160.3(3)
N2 C11 C12 N3 1.0(3)
N3 C13 C16 C17 -62.8(3)
C14 C13 C16 C17 60.2(4)
C15 C13 C16 C17 -179.1(3)
O1 C1 N1 C4 -178.3(3)
C2 C1 N1 C4 3.0(3)
O1 C1 N1 Au1 0.9(4)
C2 C1 N1 Au1 -177.76(18)
O2 C4 N1 C1 -177.7(3)
C3 C4 N1 C1 2.8(3)
O2 C4 N1 Au1 3.1(4)
C3 C4 N1 Au1 -176.51(18)
Br1 Au1 N1 C1 74.8(2)
Br2 Au1 N1 C1 -103.5(2)
Br1 Au1 N1 C4 -106.0(2)
Br2 Au1 N1 C4 75.6(2)
N3 C5 N2 C11 0.6(3)
Au1 C5 N2 C11 179.9(2)
N3 C5 N2 C6 178.1(3)
Au1 C5 N2 C6 -2.5(4)
C12 C11 N2 C5 -1.0(3)
C12 C11 N2 C6 -178.9(3)
C8 C6 N2 C5 1.7(4)
C7 C6 N2 C5 120.9(3)
C9 C6 N2 C5 -120.1(3)
C8 C6 N2 C11 179.0(3)
C7 C6 N2 C11 -61.7(3)
C9 C6 N2 C11 57.2(3)
N2 C5 N3 C12 0.0(3)
Au1 C5 N3 C12 -179.4(2)
N2 C5 N3 C13 170.4(3)
Au1 C5 N3 C13 -9.0(4)
C11 C12 N3 C5 -0.6(3)
C11 C12 N3 C13 -172.4(3)
C14 C13 N3 C5 20.4(4)
C15 C13 N3 C5 -99.6(4)
C16 C13 N3 C5 141.1(3)
C14 C13 N3 C12 -170.0(3)
C15 C13 N3 C12 70.0(3)
C16 C13 N3 C12 -49.4(3)
O3 C18 C19 C20 -168.9(3)
N4 C18 C19 C20 12.9(3)
C18 C19 C20 C21 -12.2(3)
C19 C20 C21 O4 -171.9(3)
C19 C20 C21 N4 8.1(3)
Br3 Au2 C22 N6 -91.0(3)
Br4 Au2 C22 N6 88.6(3)
Br3 Au2 C22 N5 92.6(3)
Br4 Au2 C22 N5 -87.8(3)
N6 C23 C26A C27A 60.9(5)
C24 C23 C26A C27A -63.1(6)
C25A C23 C26A C27A 175.8(4)
N6 C28 C29 N5 0.0(4)
N5 C30 C33 C34 172.6(3)
C31 C30 C33 C34 -64.7(4)
C32 C30 C33 C34 57.1(4)
O4 C21 N4 C18 -180.0(3)
C20 C21 N4 C18 0.0(3)
O4 C21 N4 Au2 4.4(4)
C20 C21 N4 Au2 -175.61(19)
O3 C18 N4 C21 173.4(3)
C19 C18 N4 C21 -8.4(3)
O3 C18 N4 Au2 -10.8(4)
C19 C18 N4 Au2 167.4(2)
Br3 Au2 N4 C21 -78.1(2)
Br4 Au2 N4 C21 102.3(2)
Br3 Au2 N4 C18 106.8(2)
Br4 Au2 N4 C18 -72.8(2)
N6 C22 N5 C29 -0.6(3)
Au2 C22 N5 C29 176.4(2)
N6 C22 N5 C30 -178.8(3)
Au2 C22 N5 C30 -1.8(5)
C28 C29 N5 C22 0.4(4)
C28 C29 N5 C30 178.9(3)
C31 C30 N5 C22 -9.3(5)
C33 C30 N5 C22 112.2(3)
C32 C30 N5 C22 -128.4(3)
C31 C30 N5 C29 172.6(3)
C33 C30 N5 C29 -65.9(3)
C32 C30 N5 C29 53.5(4)
N5 C22 N6 C28 0.5(4)
Au2 C22 N6 C28 -176.4(2)
N5 C22 N6 C23 -177.5(3)
Au2 C22 N6 C23 5.5(5)
C29 C28 N6 C22 -0.3(4)
C29 C28 N6 C23 178.1(3)
C24 C23 N6 C22 -3.0(5)
C26A C23 N6 C22 -125.4(4)
C25A C23 N6 C22 117.1(4)
C24 C23 N6 C28 179.1(3)
C26A C23 N6 C28 56.7(4)
C25A C23 N6 C28 -60.8(4)
F1 C35 C36 C37 179.1(3)
C40 C35 C36 C37 0.0
C35 C36 C37 C38 0.0
C36 C37 C38 C39 0.0
C37 C38 C39 C40 0.0
C38 C39 C40 C35 0.0
F1 C35 C40 C39 -179.1(3)
C36 C35 C40 C39 0.0
